data_4082287
loop_
_publ_author_name
'Gandioso, Albert'
'Valle-Sistac, Jennifer'
'Rodr\?\'iguez, Laura'
'Crespo, Margarita'
'Font-Bard\?\'ia, Merc\`e'

_publ_section_title
;
 Platinum(II) Compounds Containing Cyclometalated Tridentate Ligands:
 Synthesis, Luminescence Studies, and a Selective Fluoro for Methoxy
 Substitution
;
_journal_issue 2
_journal_name_full Organometallics
_journal_page_first 561
_journal_paper_doi 10.1021/om401111t
_journal_volume 33
_journal_year 2014
_chemical_formula_moiety 'C12 H16 Cl F N2 Pt'
_chemical_formula_sum 'C12 H16 Cl F N2 Pt'
_chemical_formula_weight 437.81
_chemical_name_systematic
;
 ?
;
_space_group_crystal_system monoclinic
_space_group_IT_number 14
_space_group_name_Hall '-P 2ybc'
_space_group_name_H-M_alt 'P 1 21/c 1'
_symmetry_space_group_name_Hall '-P 2ybc'
_symmetry_space_group_name_H-M 'P 1 21/c 1'
_atom_sites_solution_hydrogens geom
_audit_creation_method SHELXL-2012
_cell_angle_alpha 90
_cell_angle_beta 93.599(2)
_cell_angle_gamma 90
_cell_formula_units_Z 32
_cell_length_a 8.8441(4)
_cell_length_b 40.152(2)
_cell_length_c 29.1849(16)
_cell_measurement_reflns_used 9615
_cell_measurement_temperature 100(2)
_cell_measurement_theta_max 25.07
_cell_measurement_theta_min 2.46
_cell_volume 10343.4(9)
_computing_cell_refinement 'Bruker SAINT'
_computing_data_collection 'Bruker APEX2'
_computing_data_reduction 'Bruker SAINT'
_computing_molecular_graphics 'Bruker SHELXTL'
_computing_publication_material 'Bruker SHELXTL'
_computing_structure_refinement 'SHELXL-97 (Sheldrick, 2008)'
_computing_structure_solution 'SHELXS-97 (Sheldrick, 2008)'
_diffrn_ambient_temperature 100(2)
_diffrn_detector_area_resol_mean photon
_diffrn_measured_fraction_theta_full 0.980
_diffrn_measured_fraction_theta_max 0.995
_diffrn_measurement_device_type 'D8 Venture'
_diffrn_measurement_method '\f and \w scans'
_diffrn_radiation_type MoK\a
_diffrn_radiation_wavelength 0.71073
_diffrn_reflns_av_R_equivalents 0.0584
_diffrn_reflns_av_unetI/netI 0.0336
_diffrn_reflns_Laue_measured_fraction_full 0.980
_diffrn_reflns_Laue_measured_fraction_max 0.995
_diffrn_reflns_limit_h_max 10
_diffrn_reflns_limit_h_min -8
_diffrn_reflns_limit_k_max 47
_diffrn_reflns_limit_k_min -47
_diffrn_reflns_limit_l_max 34
_diffrn_reflns_limit_l_min -34
_diffrn_reflns_number 197137
_diffrn_reflns_point_group_measured_fraction_full 0.980
_diffrn_reflns_point_group_measured_fraction_max 0.995
_diffrn_reflns_theta_full 25.242
_diffrn_reflns_theta_max 25.108
_diffrn_reflns_theta_min 2.146
_diffrn_source microfocus
_exptl_absorpt_coefficient_mu 11.050
_exptl_absorpt_correction_T_max 0.7452
_exptl_absorpt_correction_T_min 0.5607
_exptl_absorpt_correction_type multi-scan
_exptl_absorpt_process_details sadabs
_exptl_crystal_density_diffrn 2.249
_exptl_crystal_description Prism
_exptl_crystal_F_000 6592
_exptl_crystal_size_max 0.25
_exptl_crystal_size_mid 0.15
_exptl_crystal_size_min 0.10
_refine_diff_density_max 3.725
_refine_diff_density_min -1.636
_refine_diff_density_rms 0.198
_refine_ls_extinction_method none
_refine_ls_goodness_of_fit_ref 1.212
_refine_ls_hydrogen_treatment constr
_refine_ls_matrix_type full
_refine_ls_number_parameters 1217
_refine_ls_number_reflns 18361
_refine_ls_number_restraints 400
_refine_ls_restrained_S_all 1.201
_refine_ls_R_factor_all 0.0602
_refine_ls_R_factor_gt 0.0489
_refine_ls_shift/su_max 0.003
_refine_ls_shift/su_mean 0.000
_refine_ls_structure_factor_coef Fsqd
_refine_ls_weighting_details
;
 w=1/[\s^2^(Fo^2^)+(0.0243P)^2^+113.2429P]
 where P=(Fo^2^+2Fc^2^)/3
;
_refine_ls_weighting_scheme calc
_refine_ls_wR_factor_gt 0.0843
_refine_ls_wR_factor_ref 0.0876
_reflns_Friedel_coverage 0.000
_reflns_number_gt 16383
_reflns_number_total 18361
_reflns_threshold_expression 'I > 2\s(I)'
_cod_data_source_file om401111t_si_002.cif
_cod_data_source_block mo_IAJRB109_0m_a
_cod_original_cell_volume 10343.3(9)
_cod_database_code 4082287
_shelx_space_group_comment
;
The symmetry employed for this shelxl refinement is uniquely defined
by the following loop, which should always be used as a source of
symmetry information in preference to the above space-group names.
They are only intended as comments.
;

loop_
_space_group_symop_operation_xyz
'x, y, z'
'-x, y+1/2, -z+1/2'
'-x, -y, -z'
'x, -y-1/2, z-1/2'

loop_
_atom_site_label
_atom_site_type_symbol
_atom_site_fract_x
_atom_site_fract_y
_atom_site_fract_z
_atom_site_U_iso_or_equiv
_atom_site_adp_type
_atom_site_occupancy
_atom_site_site_symmetry_order
_atom_site_calc_flag
_atom_site_refinement_flags_posn
_atom_site_refinement_flags_adp
Pt1A Pt 0.40714(4) 0.41374(2) 0.67239(2) 0.02619(9) Uani 1 1 d . U
Cl1A Cl 0.6398(3) 0.39539(6) 0.70150(9) 0.0320(6) Uani 1 1 d . U
F1A F 0.8361(11) 0.4808(2) 0.5839(3) 0.098(3) Uani 1 1 d . U
N1A N 0.2194(10) 0.4351(2) 0.6456(3) 0.0387(19) Uani 1 1 d . U
C1A C 0.4977(12) 0.4464(3) 0.6304(3) 0.032(2) Uani 1 1 d . U
C2A C 0.6487(14) 0.4525(3) 0.6222(4) 0.047(3) Uani 1 1 d . U
H2A H 0.7260 0.4400 0.6382 0.057 Uiso 1 1 calc R U
N2A N 0.2986(10) 0.3783(2) 0.7162(3) 0.0364(19) Uani 1 1 d . U
C3A C 0.6877(17) 0.4760(3) 0.5918(5) 0.060(3) Uani 1 1 d . U
C4A C 0.588(2) 0.4956(3) 0.5687(4) 0.065(3) Uani 1 1 d . U
H4A H 0.6205 0.5123 0.5485 0.078 Uiso 1 1 calc R U
C5A C 0.4346(19) 0.4912(3) 0.5749(4) 0.063(3) Uani 1 1 d . U
H5A H 0.3601 0.5042 0.5582 0.076 Uiso 1 1 calc R U
C6A C 0.3920(15) 0.4666(3) 0.6070(4) 0.046(2) Uani 1 1 d . U
C7A C 0.2393(14) 0.4587(3) 0.6163(4) 0.049(3) Uani 1 1 d . U
H7A H 0.1560 0.4702 0.6016 0.058 Uiso 1 1 calc R U
C8A C 0.0653(13) 0.4257(4) 0.6563(5) 0.061(3) Uani 1 1 d . U
H8A H 0.0233 0.4101 0.6324 0.073 Uiso 1 1 calc R U
H8AA H 0.0006 0.4458 0.6554 0.073 Uiso 1 1 calc R U
C9A C 0.0597(15) 0.4091(4) 0.7035(5) 0.074(4) Uani 1 1 d . U
H9A H 0.1089 0.4241 0.7269 0.089 Uiso 1 1 calc R U
H9AA H -0.0478 0.4067 0.7107 0.089 Uiso 1 1 calc R U
C10A C 0.1318(14) 0.3766(4) 0.7077(4) 0.059(3) Uani 1 1 d . U
H10A H 0.1078 0.3639 0.6791 0.071 Uiso 1 1 calc R U
H10B H 0.0887 0.3643 0.7332 0.071 Uiso 1 1 calc R U
C11A C 0.3365(13) 0.3862(3) 0.7650(4) 0.042(3) Uani 1 1 d . U
H11A H 0.2899 0.3697 0.7844 0.062 Uiso 1 1 calc R U
H11B H 0.2980 0.4084 0.7719 0.062 Uiso 1 1 calc R U
H11C H 0.4467 0.3858 0.7711 0.062 Uiso 1 1 calc R U
C12A C 0.3520(14) 0.3441(3) 0.7081(4) 0.046(3) Uani 1 1 d . U
H12A H 0.4622 0.3431 0.7141 0.069 Uiso 1 1 calc R U
H12B H 0.3258 0.3378 0.6762 0.069 Uiso 1 1 calc R U
H12C H 0.3035 0.3287 0.7287 0.069 Uiso 1 1 calc R U
Pt1B Pt 0.10262(4) 0.51830(2) 0.23500(2) 0.01650(8) Uani 1 1 d . U
Cl1B Cl -0.1320(2) 0.53064(6) 0.20023(8) 0.0239(5) Uani 1 1 d . U
F1B F -0.3190(7) 0.46368(16) 0.3386(2) 0.0429(16) Uani 1 1 d . U
N1B N 0.2936(8) 0.50281(19) 0.2681(3) 0.0252(17) Uani 1 1 d . U
C1B C 0.0157(10) 0.4925(2) 0.2854(3) 0.0208(18) Uani 1 1 d . U
N2B N 0.2094(8) 0.54483(19) 0.1806(3) 0.0219(16) Uani 1 1 d . U
C2B C -0.1360(11) 0.4878(2) 0.2940(3) 0.024(2) Uani 1 1 d . U
H2B H -0.2140 0.4982 0.2752 0.029 Uiso 1 1 calc R U
C3B C -0.1702(12) 0.4681(3) 0.3299(3) 0.031(2) Uani 1 1 d . U
C4B C -0.0650(14) 0.4518(3) 0.3590(4) 0.047(3) Uani 1 1 d . U
H4B H -0.0946 0.4380 0.3833 0.057 Uiso 1 1 calc R U
C5B C 0.0854(14) 0.4567(3) 0.3506(5) 0.055(3) Uani 1 1 d . U
H5B H 0.1623 0.4463 0.3698 0.066 Uiso 1 1 calc R U
C6B C 0.1250(12) 0.4765(3) 0.3146(4) 0.036(2) Uani 1 1 d . U
C7B C 0.2799(11) 0.4837(3) 0.3030(4) 0.035(2) Uani 1 1 d . U
H7B H 0.3653 0.4748 0.3203 0.042 Uiso 1 1 calc R U
C8B C 0.4493(10) 0.5108(3) 0.2558(4) 0.0321(14) Uani 1 1 d . U
H8B H 0.5183 0.4924 0.2656 0.039 Uiso 1 1 calc R U
H8BB H 0.4846 0.5313 0.2721 0.039 Uiso 1 1 calc R U
C9B C 0.4543(10) 0.5160(3) 0.2046(4) 0.0321(14) Uani 1 1 d . U
H9B H 0.5614 0.5165 0.1966 0.039 Uiso 1 1 calc R U
H9BB H 0.4049 0.4968 0.1884 0.039 Uiso 1 1 calc R U
C10B C 0.3778(10) 0.5474(3) 0.1881(4) 0.0321(14) Uani 1 1 d . U
H10C H 0.4021 0.5653 0.2108 0.039 Uiso 1 1 calc R U
H10D H 0.4200 0.5542 0.1588 0.039 Uiso 1 1 calc R U
C11B C 0.1710(12) 0.5273(3) 0.1361(3) 0.031(2) Uani 1 1 d . U
H11D H 0.2129 0.5397 0.1110 0.047 Uiso 1 1 calc R U
H11E H 0.0607 0.5258 0.1309 0.047 Uiso 1 1 calc R U
H11F H 0.2143 0.5048 0.1374 0.047 Uiso 1 1 calc R U
C12B C 0.1517(11) 0.5793(2) 0.1766(4) 0.029(2) Uani 1 1 d . U
H12D H 0.0421 0.5789 0.1691 0.044 Uiso 1 1 calc R U
H12E H 0.2020 0.5909 0.1522 0.044 Uiso 1 1 calc R U
H12F H 0.1727 0.5910 0.2058 0.044 Uiso 1 1 calc R U
Pt1C Pt 0.34323(4) 0.29973(2) 0.44707(2) 0.02372(9) Uani 1 1 d . U
Cl1C Cl 0.5641(3) 0.26887(7) 0.45267(11) 0.0438(7) Uani 1 1 d . U
F1C F 0.7945(9) 0.38263(18) 0.4033(3) 0.082(3) Uani 1 1 d . U
N1C N 0.1668(9) 0.3312(2) 0.4440(3) 0.0267(17) Uani 1 1 d . U
N2C N 0.2135(10) 0.2561(2) 0.4645(3) 0.0358(19) Uani 1 1 d . U
C1C C 0.4493(11) 0.3414(2) 0.4318(3) 0.026(2) Uani 1 1 d . U
C2C C 0.6005(12) 0.3467(3) 0.4235(4) 0.035(2) Uani 1 1 d . U
H2C H 0.6709 0.3289 0.4258 0.042 Uiso 1 1 calc R U
C3C C 0.6469(13) 0.3781(3) 0.4119(4) 0.048(3) Uani 1 1 d . U
C4C C 0.5557(14) 0.4055(3) 0.4091(4) 0.050(3) Uani 1 1 d . U
H3C H 0.5939 0.4268 0.4018 0.060 Uiso 1 1 calc R U
C5C C 0.4060(13) 0.4008(3) 0.4175(4) 0.039(2) Uani 1 1 d . U
H5C H 0.3380 0.4191 0.4158 0.047 Uiso 1 1 calc R U
C6C C 0.3538(11) 0.3694(2) 0.4286(3) 0.0251(19) Uani 1 1 d . U
C7C C 0.1991(12) 0.3617(2) 0.4361(3) 0.030(2) Uani 1 1 d . U
H7C H 0.1234 0.3785 0.4351 0.036 Uiso 1 1 calc R U
C8C C 0.0068(12) 0.3221(3) 0.4485(4) 0.040(2) Uani 1 1 d . U
H8C H -0.0420 0.3185 0.4175 0.048 Uiso 1 1 calc R U
H8CC H -0.0452 0.3411 0.4625 0.048 Uiso 1 1 calc R U
C9C C -0.0151(14) 0.2919(3) 0.4768(4) 0.050(3) Uani 1 1 d . U
H9C H 0.0339 0.2956 0.5078 0.060 Uiso 1 1 calc R U
H9CC H -0.1249 0.2889 0.4802 0.060 Uiso 1 1 calc R U
C10C C 0.0459(13) 0.2607(3) 0.4580(4) 0.046(3) Uani 1 1 d . U
H10Q H 0.0172 0.2599 0.4247 0.055 Uiso 1 1 calc R U
H10P H -0.0039 0.2417 0.4724 0.055 Uiso 1 1 calc R U
C11C C 0.2471(14) 0.2271(3) 0.4366(4) 0.048(3) Uani 1 1 d . U
H11G H 0.2164 0.2316 0.4044 0.072 Uiso 1 1 calc R U
H11H H 0.1913 0.2077 0.4471 0.072 Uiso 1 1 calc R U
H11I H 0.3560 0.2224 0.4396 0.072 Uiso 1 1 calc R U
C12C C 0.2566(16) 0.2481(3) 0.5127(4) 0.056(4) Uani 1 1 d . U
H12G H 0.3666 0.2449 0.5165 0.084 Uiso 1 1 calc R U
H12H H 0.2056 0.2275 0.5213 0.084 Uiso 1 1 calc R U
H12I H 0.2265 0.2663 0.5324 0.084 Uiso 1 1 calc R U
Pt1D Pt 0.86228(4) 0.35679(2) 0.57096(2) 0.02594(9) Uani 1 1 d . U
Cl1D Cl 1.0944(3) 0.33285(6) 0.59127(9) 0.0332(6) Uani 1 1 d . U
F1D F 1.2873(9) 0.43762(18) 0.5046(3) 0.067(2) Uani 1 1 d . U
N1D N 0.6722(9) 0.3800(3) 0.5474(3) 0.039(2) Uani 1 1 d . U
C1D C 0.9527(12) 0.3938(3) 0.5374(3) 0.031(2) Uani 1 1 d . U
C2D C 1.1041(13) 0.4023(3) 0.5330(3) 0.036(2) Uani 1 1 d . U
H2D H 1.1831 0.3891 0.5471 0.043 Uiso 1 1 calc R U
N2D N 0.7509(10) 0.3177(2) 0.6079(3) 0.0331(18) Uani 1 1 d . U
C3D C 1.1373(16) 0.4300(3) 0.5078(4) 0.049(3) Uani 1 1 d . U
C4D C 1.0351(19) 0.4503(4) 0.4862(5) 0.071(4) Uani 1 1 d . U
H4D H 1.0653 0.4685 0.4682 0.085 Uiso 1 1 calc R U
C5D C 0.887(2) 0.4435(4) 0.4913(5) 0.087(5) Uani 1 1 d . U
H5D H 0.8118 0.4582 0.4784 0.104 Uiso 1 1 calc R U
C6D C 0.8446(16) 0.4152(4) 0.5152(4) 0.057(3) Uani 1 1 d . U
C7D C 0.6918(15) 0.4057(4) 0.5223(4) 0.065(4) Uani 1 1 d . U
H7D H 0.6083 0.4179 0.5089 0.078 Uiso 1 1 calc R U
C8D C 0.5159(12) 0.3692(4) 0.5550(4) 0.057(3) Uani 1 1 d . U
H8D H 0.4502 0.3744 0.5272 0.068 Uiso 1 1 calc R U
H8DD H 0.4782 0.3822 0.5808 0.068 Uiso 1 1 calc R U
C9D C 0.5028(13) 0.3325(4) 0.5655(4) 0.060(3) Uani 1 1 d . U
H9D H 0.3944 0.3266 0.5667 0.072 Uiso 1 1 calc R U
H9DD H 0.5442 0.3195 0.5403 0.072 Uiso 1 1 calc R U
C10D C 0.5851(13) 0.3230(3) 0.6099(4) 0.049(3) Uani 1 1 d . U
H10G H 0.5687 0.3407 0.6327 0.059 Uiso 1 1 calc R U
H10H H 0.5396 0.3022 0.6212 0.059 Uiso 1 1 calc R U
C11D C 0.8140(13) 0.3153(3) 0.6562(3) 0.038(2) Uani 1 1 d . U
H11J H 0.9239 0.3119 0.6566 0.057 Uiso 1 1 calc R U
H11K H 0.7674 0.2964 0.6713 0.057 Uiso 1 1 calc R U
H11L H 0.7925 0.3359 0.6725 0.057 Uiso 1 1 calc R U
C12D C 0.7732(15) 0.2854(3) 0.5849(4) 0.047(3) Uani 1 1 d . U
H12J H 0.8816 0.2817 0.5819 0.070 Uiso 1 1 calc R U
H12K H 0.7204 0.2857 0.5544 0.070 Uiso 1 1 calc R U
H12L H 0.7322 0.2674 0.6032 0.070 Uiso 1 1 calc R U
Pt1E Pt 0.91345(4) 0.24114(2) 0.31923(2) 0.02743(10) Uani 1 1 d . U
C1E C 1.0207(12) 0.2848(3) 0.3197(3) 0.029(2) Uani 1 1 d . U
Cl1E Cl 1.1315(3) 0.21004(7) 0.31352(9) 0.0369(6) Uani 1 1 d . U
F1E F 1.3763(7) 0.33012(17) 0.3223(2) 0.0485(17) Uani 1 1 d . U
N1E N 0.7356(10) 0.2717(3) 0.3209(3) 0.045(2) Uani 1 1 d . U
N2E N 0.7849(10) 0.1947(2) 0.3222(3) 0.040(2) Uani 1 1 d . U
C2E C 1.1767(12) 0.2913(3) 0.3206(3) 0.031(2) Uani 1 1 d . U
H2E H 1.2477 0.2736 0.3199 0.037 Uiso 1 1 calc R U
C3E C 1.2255(13) 0.3244(3) 0.3225(3) 0.036(2) Uani 1 1 d . U
C4E C 1.1284(14) 0.3514(3) 0.3242(4) 0.044(3) Uani 1 1 d . U
H4E H 1.1657 0.3736 0.3261 0.053 Uiso 1 1 calc R U
C5E C 0.9754(14) 0.3447(3) 0.3232(4) 0.048(3) Uani 1 1 d . U
H5E H 0.9055 0.3626 0.3237 0.058 Uiso 1 1 calc R U
C6E C 0.9216(14) 0.3121(3) 0.3215(4) 0.043(2) Uani 1 1 d . U
C7E C 0.7641(14) 0.3027(3) 0.3219(4) 0.053(3) Uani 1 1 d . U
H7E H 0.6859 0.3188 0.3229 0.064 Uiso 1 1 calc R U
C8E C 0.5736(14) 0.2620(4) 0.3208(6) 0.075(3) Uani 1 1 d . U
H8E H 0.5112 0.2778 0.3016 0.090 Uiso 1 1 calc R U
H8EE H 0.5397 0.2630 0.3524 0.090 Uiso 1 1 calc R U
C9E C 0.5520(15) 0.2266(4) 0.3018(6) 0.075(3) Uani 1 1 d . U
H9E H 0.4420 0.2220 0.2978 0.090 Uiso 1 1 calc R U
H9EE H 0.5927 0.2258 0.2710 0.090 Uiso 1 1 calc R U
C10E C 0.6195(14) 0.2013(4) 0.3283(6) 0.075(3) Uani 1 1 d . U
H10 H 0.5627 0.1805 0.3215 0.090 Uiso 1 1 calc R U
H10E H 0.6080 0.2067 0.3610 0.090 Uiso 1 1 calc R U
C11E C 0.8003(15) 0.1748(3) 0.2810(4) 0.056(3) Uani 1 1 d . U
H10M H 0.7634 0.1876 0.2539 0.084 Uiso 1 1 calc R U
H10N H 0.7406 0.1543 0.2829 0.084 Uiso 1 1 calc R U
H10O H 0.9071 0.1691 0.2783 0.084 Uiso 1 1 calc R U
C12E C 0.8397(15) 0.1757(3) 0.3627(4) 0.048(3) Uani 1 1 d . U
H11M H 0.9457 0.1694 0.3597 0.072 Uiso 1 1 calc R U
H11N H 0.7781 0.1556 0.3652 0.072 Uiso 1 1 calc R U
H11O H 0.8320 0.1894 0.3902 0.072 Uiso 1 1 calc R U
Cl1F Cl 0.5848(3) 0.27926(7) 0.18834(12) 0.0519(8) Uani 1 1 d . U
N1F N 0.1913(9) 0.3400(2) 0.2047(3) 0.0281(17) Uani 1 1 d . U
Pt1F Pt 0.36768(4) 0.30963(2) 0.19664(2) 0.02344(9) Uani 1 1 d . U
F1F F 0.8354(8) 0.39220(17) 0.2481(3) 0.066(2) Uani 1 1 d . U
C1F C 0.4784(12) 0.3501(2) 0.2181(3) 0.0273(19) Uani 1 1 d . U
C2F C 0.6340(12) 0.3561(3) 0.2260(4) 0.036(2) Uani 1 1 d . U
H01R H 0.7050 0.3389 0.2211 0.043 Uiso 1 1 calc R U
N2F N 0.2302(11) 0.2673(2) 0.1730(3) 0.0370(19) Uani 1 1 d . U
C3F C 0.6835(13) 0.3867(3) 0.2407(4) 0.043(3) Uani 1 1 d . U
C4F C 0.5925(14) 0.4133(3) 0.2480(4) 0.046(3) Uani 1 1 d . U
H03L H 0.6334 0.4343 0.2574 0.055 Uiso 1 1 calc R U
C5F C 0.4385(14) 0.4084(3) 0.2412(4) 0.044(3) Uani 1 1 d . U
H02L H 0.3695 0.4260 0.2464 0.053 Uiso 1 1 calc R U
C6F C 0.3861(12) 0.3773(3) 0.2265(3) 0.031(2) Uani 1 1 d . U
C7F C 0.2260(12) 0.3699(3) 0.2180(4) 0.035(2) Uani 1 1 d . U
H7F H 0.1503 0.3862 0.2222 0.042 Uiso 1 1 calc R U
C8F C 0.0300(12) 0.3318(3) 0.1985(4) 0.046(3) Uani 1 1 d . U
H03C H -0.0078 0.3264 0.2288 0.056 Uiso 1 1 calc R U
H03D H -0.0256 0.3518 0.1866 0.056 Uiso 1 1 calc R U
C9F C -0.0036(14) 0.3044(3) 0.1678(5) 0.060(3) Uani 1 1 d . U
H03I H -0.1149 0.3015 0.1656 0.072 Uiso 1 1 calc R U
H13X H 0.0258 0.3113 0.1370 0.072 Uiso 1 1 calc R U
C10F C 0.0631(14) 0.2725(3) 0.1774(5) 0.062(3) Uani 1 1 d . U
H10X H 0.0089 0.2561 0.1570 0.074 Uiso 1 1 calc R U
H10Y H 0.0412 0.2666 0.2093 0.074 Uiso 1 1 calc R U
C11F C 0.259(2) 0.2617(4) 0.1245(4) 0.085(5) Uani 1 1 d . U
H11X H 0.2408 0.2824 0.1072 0.127 Uiso 1 1 calc R U
H11Y H 0.1909 0.2443 0.1118 0.127 Uiso 1 1 calc R U
H11Z H 0.3644 0.2547 0.1221 0.127 Uiso 1 1 calc R U
C12F C 0.2694(14) 0.2375(3) 0.1986(4) 0.050(3) Uani 1 1 d . U
H02A H 0.2106 0.2187 0.1855 0.074 Uiso 1 1 calc R U
H02B H 0.2464 0.2405 0.2307 0.074 Uiso 1 1 calc R U
H02C H 0.3778 0.2329 0.1969 0.074 Uiso 1 1 calc R U
N1G N 0.7284(8) 0.5584(2) -0.0039(3) 0.033(2) Uani 1 1 d . U
C1G C 0.4369(10) 0.5497(2) -0.0161(3) 0.0187(18) Uani 1 1 d . U
Pt1G Pt 0.55791(4) 0.57848(2) 0.02874(2) 0.01942(9) Uani 1 1 d . U
Cl1G Cl 0.3481(2) 0.59595(6) 0.06463(8) 0.0258(5) Uani 1 1 d . U
F1G F 0.0732(6) 0.52049(17) -0.0630(2) 0.0476(17) Uani 1 1 d . U
C2G C 0.2808(10) 0.5461(3) -0.0231(3) 0.028(2) Uani 1 1 d . U
H2G H 0.2138 0.5580 -0.0049 0.034 Uiso 1 1 calc R U
N2G N 0.7020(9) 0.6087(2) 0.0765(3) 0.0268(17) Uani 1 1 d . U
C3G C 0.2260(10) 0.5247(3) -0.0574(4) 0.031(2) Uani 1 1 d . U
C4G C 0.3129(11) 0.5065(2) -0.0851(3) 0.030(2) Uani 1 1 d . U
H01K H 0.2691 0.4921 -0.1081 0.036 Uiso 1 1 calc R U
C5G C 0.4677(12) 0.5102(3) -0.0781(3) 0.032(2) Uani 1 1 d . U
H034 H 0.5328 0.4981 -0.0968 0.038 Uiso 1 1 calc R U
C6G C 0.5294(10) 0.5311(2) -0.0446(3) 0.0236(19) Uani 1 1 d . U
C7G C 0.6891(11) 0.5367(3) -0.0351(3) 0.033(2) Uani 1 1 d . U
H013 H 0.7625 0.5250 -0.0512 0.040 Uiso 1 1 calc R U
C8G C 0.8889(11) 0.5648(4) 0.0059(4) 0.055(4) Uani 1 1 d . U
H014 H 0.9217 0.5823 -0.0151 0.066 Uiso 1 1 calc R U
H015 H 0.9466 0.5443 -0.0003 0.066 Uiso 1 1 calc R U
C9G C 0.9267(12) 0.5756(4) 0.0553(4) 0.051(3) Uani 1 1 d . U
H03Q H 0.8866 0.5589 0.0763 0.061 Uiso 1 1 calc R U
H03R H 1.0382 0.5763 0.0611 0.061 Uiso 1 1 calc R U
C10G C 0.8622(12) 0.6092(3) 0.0659(4) 0.045(3) Uani 1 1 d . U
H02S H 0.9225 0.6188 0.0923 0.054 Uiso 1 1 calc R U
H02T H 0.8734 0.6240 0.0392 0.054 Uiso 1 1 calc R U
C11G C 0.6902(11) 0.5945(3) 0.1234(3) 0.028(2) Uani 1 1 d . U
H03T H 0.7640 0.6055 0.1449 0.042 Uiso 1 1 calc R U
H03U H 0.7110 0.5706 0.1228 0.042 Uiso 1 1 calc R U
H03V H 0.5877 0.5982 0.1334 0.042 Uiso 1 1 calc R U
C12G C 0.6505(14) 0.6437(3) 0.0775(4) 0.049(3) Uani 1 1 d . U
H038 H 0.7160 0.6563 0.0996 0.074 Uiso 1 1 calc R U
H039 H 0.5458 0.6445 0.0867 0.074 Uiso 1 1 calc R U
H03A H 0.6554 0.6535 0.0469 0.074 Uiso 1 1 calc R U
Pt1H Pt 0.86797(4) 0.36149(2) 0.06884(2) 0.01996(8) Uani 1 1 d . U
Cl1H Cl 1.0861(3) 0.33944(6) 0.04138(8) 0.0279(5) Uani 1 1 d . U
F1H F 1.3363(7) 0.43625(15) 0.1407(2) 0.0443(16) Uani 1 1 d . U
N1H N 0.6928(9) 0.3823(2) 0.0993(3) 0.0283(17) Uani 1 1 d . U
C1H C 0.9793(10) 0.3956(2) 0.1067(3) 0.0211(18) Uani 1 1 d . U
N2H N 0.7341(9) 0.32404(19) 0.0306(3) 0.0271(17) Uani 1 1 d . U
C2H C 1.1343(11) 0.4032(2) 0.1091(3) 0.024(2) Uani 1 1 d . U
H01G H 1.2021 0.3915 0.0909 0.029 Uiso 1 1 calc R U
C3H C 1.1858(12) 0.4284(2) 0.1387(3) 0.031(2) Uani 1 1 d . U
C4H C 1.0975(13) 0.4449(3) 0.1674(3) 0.036(2) Uani 1 1 d . U
H01H H 1.1401 0.4608 0.1885 0.044 Uiso 1 1 calc R U
C5H C 0.9425(13) 0.4379(3) 0.1654(4) 0.037(2) Uani 1 1 d . U
H01Z H 0.8774 0.4496 0.1845 0.044 Uiso 1 1 calc R U
C6H C 0.8849(12) 0.4138(2) 0.1351(3) 0.029(2) Uani 1 1 d . U
C7H C 0.7298(12) 0.4054(3) 0.1286(4) 0.032(2) Uani 1 1 d . U
H01J H 0.6555 0.4163 0.1452 0.038 Uiso 1 1 calc R U
C8H C 0.5323(12) 0.3736(3) 0.0908(4) 0.039(2) Uani 1 1 d . U
H20A H 0.4868 0.3882 0.0663 0.047 Uiso 1 1 calc R U
H20B H 0.4790 0.3779 0.1191 0.047 Uiso 1 1 calc R U
C9H C 0.5078(12) 0.3384(3) 0.0770(4) 0.040(2) Uani 1 1 d . U
H030 H 0.3979 0.3335 0.0760 0.048 Uiso 1 1 calc R U
H031 H 0.5585 0.3238 0.1006 0.048 Uiso 1 1 calc R U
C10H C 0.5678(11) 0.3303(3) 0.0304(4) 0.036(2) Uani 1 1 d . U
H02Y H 0.5139 0.3104 0.0179 0.043 Uiso 1 1 calc R U
H02Z H 0.5424 0.3491 0.0093 0.043 Uiso 1 1 calc R U
C11H C 0.7721(13) 0.3222(3) -0.0181(3) 0.036(2) Uani 1 1 d . U
H010 H 0.7116 0.3047 -0.0338 0.053 Uiso 1 1 calc R U
H011 H 0.8800 0.3171 -0.0196 0.053 Uiso 1 1 calc R U
H012 H 0.7499 0.3436 -0.0331 0.053 Uiso 1 1 calc R U
C12H C 0.7701(13) 0.2911(2) 0.0517(4) 0.039(3) Uani 1 1 d . U
H02F H 0.7128 0.2737 0.0347 0.058 Uiso 1 1 calc R U
H02G H 0.7425 0.2912 0.0837 0.058 Uiso 1 1 calc R U
H02H H 0.8788 0.2867 0.0507 0.058 Uiso 1 1 calc R U

loop_
_atom_site_aniso_label
_atom_site_aniso_U_11
_atom_site_aniso_U_22
_atom_site_aniso_U_33
_atom_site_aniso_U_23
_atom_site_aniso_U_13
_atom_site_aniso_U_12
Pt1A 0.0241(2) 0.0289(2) 0.0254(2) -0.00495(16) 0.00080(16) -0.00696(16)
Cl1A 0.0248(13) 0.0352(14) 0.0362(14) 0.0041(11) 0.0024(11) -0.0038(11)
F1A 0.097(6) 0.106(7) 0.094(7) 0.043(6) 0.033(5) -0.052(6)
N1A 0.032(4) 0.036(5) 0.046(5) -0.028(4) -0.013(4) 0.008(4)
C1A 0.044(5) 0.029(5) 0.021(5) -0.005(4) -0.001(4) -0.005(4)
C2A 0.047(6) 0.050(7) 0.045(7) 0.011(5) 0.006(5) -0.018(5)
N2A 0.036(4) 0.039(5) 0.035(5) -0.013(4) 0.011(4) -0.022(4)
C3A 0.078(7) 0.055(8) 0.048(8) 0.013(6) 0.007(6) -0.026(6)
C4A 0.127(8) 0.031(7) 0.039(7) 0.007(5) 0.015(7) -0.014(7)
C5A 0.111(8) 0.035(7) 0.043(8) 0.003(5) -0.005(7) 0.024(7)
C6A 0.073(6) 0.027(6) 0.037(6) -0.007(4) -0.005(5) 0.010(5)
C7A 0.060(6) 0.035(6) 0.047(7) -0.018(4) -0.027(5) 0.024(5)
C8A 0.037(5) 0.076(9) 0.066(8) -0.042(6) -0.014(6) 0.007(6)
C9A 0.040(7) 0.108(11) 0.075(8) -0.044(7) 0.014(7) -0.013(6)
C10A 0.039(6) 0.095(9) 0.044(7) -0.018(7) 0.015(5) -0.028(5)
C11A 0.053(7) 0.036(6) 0.037(5) -0.015(5) 0.013(5) -0.023(6)
C12A 0.072(8) 0.033(5) 0.036(6) -0.013(5) 0.024(6) -0.023(5)
Pt1B 0.01151(17) 0.01632(18) 0.02153(19) -0.00444(14) -0.00012(13) -0.00161(13)
Cl1B 0.0158(11) 0.0328(13) 0.0226(12) 0.0023(10) -0.0020(9) -0.0004(10)
F1B 0.042(3) 0.050(4) 0.037(4) 0.008(3) 0.010(3) -0.021(3)
N1B 0.010(3) 0.025(4) 0.039(5) -0.006(3) -0.008(3) 0.005(3)
C1B 0.029(4) 0.010(4) 0.024(5) 0.001(3) 0.003(4) -0.002(4)
N2B 0.015(3) 0.023(4) 0.027(4) -0.006(3) 0.002(3) -0.008(3)
C2B 0.028(4) 0.028(5) 0.017(5) -0.002(4) 0.001(4) -0.001(4)
C3B 0.035(5) 0.030(6) 0.028(5) -0.003(4) 0.006(4) -0.010(4)
C4B 0.053(6) 0.043(7) 0.045(7) 0.020(5) -0.004(5) -0.013(6)
C5B 0.046(6) 0.053(8) 0.065(8) 0.038(6) -0.011(6) 0.000(6)
C6B 0.030(5) 0.044(7) 0.034(6) 0.010(4) -0.005(4) 0.006(5)
C7B 0.023(5) 0.036(6) 0.044(6) 0.003(5) -0.014(4) 0.000(4)
C8B 0.013(2) 0.034(3) 0.050(4) -0.009(3) 0.002(2) -0.008(2)
C9B 0.013(2) 0.034(3) 0.050(4) -0.009(3) 0.002(2) -0.008(2)
C10B 0.013(2) 0.034(3) 0.050(4) -0.009(3) 0.002(2) -0.008(2)
C11B 0.042(6) 0.034(6) 0.019(5) -0.006(4) 0.011(4) -0.011(5)
C12B 0.029(5) 0.024(5) 0.036(6) -0.001(4) 0.012(4) -0.003(4)
Pt1C 0.0310(2) 0.02145(19) 0.01823(19) 0.00501(15) -0.00226(15) -0.00414(16)
Cl1C 0.0344(15) 0.0266(14) 0.068(2) 0.0133(13) -0.0134(14) -0.0019(11)
F1C 0.056(5) 0.040(4) 0.155(9) 0.023(5) 0.058(5) -0.002(3)
N1C 0.030(4) 0.033(4) 0.016(4) -0.003(3) -0.004(3) 0.001(3)
N2C 0.048(4) 0.027(4) 0.031(5) 0.004(4) -0.006(4) -0.014(4)
C1C 0.032(4) 0.021(4) 0.023(5) 0.006(4) 0.001(4) -0.003(3)
C2C 0.029(5) 0.030(5) 0.047(7) 0.008(5) 0.010(5) 0.006(4)
C3C 0.044(6) 0.039(6) 0.067(8) 0.010(6) 0.035(6) -0.001(5)
C4C 0.051(6) 0.027(5) 0.072(9) 0.025(6) 0.012(6) -0.004(4)
C5C 0.043(5) 0.032(5) 0.041(7) 0.011(5) -0.003(5) 0.005(4)
C6C 0.039(5) 0.023(4) 0.014(5) 0.002(4) 0.003(4) 0.004(4)
C7C 0.038(5) 0.027(5) 0.024(5) 0.004(4) -0.001(4) 0.003(4)
C8C 0.033(5) 0.047(6) 0.040(6) -0.009(5) -0.003(5) -0.009(5)
C9C 0.042(7) 0.058(7) 0.051(8) 0.000(5) 0.002(6) -0.014(5)
C10C 0.044(5) 0.046(6) 0.047(7) 0.004(5) 0.003(5) -0.021(5)
C11C 0.058(7) 0.033(6) 0.053(7) -0.004(5) -0.002(6) -0.013(5)
C12C 0.084(9) 0.052(8) 0.030(5) 0.022(5) -0.014(6) -0.035(7)
Pt1D 0.0295(2) 0.0266(2) 0.0224(2) -0.00548(16) 0.00622(16) -0.00268(17)
Cl1D 0.0311(14) 0.0295(14) 0.0401(15) 0.0020(11) 0.0113(11) 0.0044(11)
F1D 0.088(5) 0.052(5) 0.064(5) -0.001(4) 0.032(4) -0.029(4)
N1D 0.027(4) 0.067(6) 0.021(5) -0.003(4) -0.005(4) 0.009(4)
C1D 0.045(5) 0.029(5) 0.021(5) -0.003(4) 0.007(4) -0.010(4)
C2D 0.054(6) 0.031(6) 0.025(6) -0.002(4) 0.009(5) -0.008(5)
N2D 0.038(4) 0.031(4) 0.032(4) -0.012(3) 0.021(4) -0.012(4)
C3D 0.079(7) 0.043(7) 0.028(6) -0.003(5) 0.022(6) -0.021(6)
C4D 0.112(8) 0.062(9) 0.041(8) 0.029(7) 0.020(8) -0.005(7)
C5D 0.099(8) 0.088(11) 0.076(11) 0.053(9) 0.018(10) 0.021(9)
C6D 0.068(6) 0.071(8) 0.032(7) 0.026(6) -0.002(6) 0.005(6)
C7D 0.051(6) 0.097(11) 0.044(8) 0.034(7) -0.010(6) 0.026(6)
C8D 0.025(5) 0.110(9) 0.035(7) -0.008(6) -0.009(5) -0.001(6)
C9D 0.031(6) 0.099(9) 0.050(7) -0.036(7) 0.011(5) -0.019(6)
C10D 0.046(6) 0.063(8) 0.040(6) -0.025(5) 0.019(5) -0.023(5)
C11D 0.057(7) 0.026(6) 0.032(5) -0.005(4) 0.011(5) -0.009(5)
C12D 0.073(8) 0.024(5) 0.047(7) -0.014(5) 0.031(6) -0.023(5)
Pt1E 0.0237(2) 0.0413(2) 0.01753(19) -0.00007(17) 0.00250(15) 0.00139(17)
C1E 0.039(5) 0.037(4) 0.011(5) -0.003(4) 0.002(4) 0.000(4)
Cl1E 0.0285(14) 0.0431(16) 0.0397(15) -0.0018(12) 0.0067(11) 0.0021(12)
F1E 0.052(4) 0.053(4) 0.041(4) 0.002(3) 0.005(3) -0.019(3)
N1E 0.030(4) 0.059(5) 0.048(6) -0.002(5) 0.013(4) 0.014(4)
N2E 0.036(4) 0.045(5) 0.040(5) -0.004(4) 0.008(4) -0.008(4)
C2E 0.038(5) 0.037(5) 0.017(5) 0.002(4) -0.001(4) -0.005(4)
C3E 0.042(5) 0.046(6) 0.019(5) 0.000(5) -0.003(5) -0.004(4)
C4E 0.062(6) 0.040(6) 0.028(6) 0.000(5) -0.011(6) -0.001(5)
C5E 0.056(6) 0.046(6) 0.040(7) -0.003(6) -0.005(6) 0.016(5)
C6E 0.054(6) 0.038(5) 0.038(6) -0.002(5) 0.000(6) 0.009(4)
C7E 0.046(6) 0.057(6) 0.058(8) 0.002(7) 0.004(6) 0.021(4)
C8E 0.029(4) 0.097(7) 0.100(7) 0.003(5) 0.004(4) -0.002(4)
C9E 0.029(4) 0.097(7) 0.100(7) 0.003(5) 0.004(4) -0.002(4)
C10E 0.029(4) 0.097(7) 0.100(7) 0.003(5) 0.004(4) -0.002(4)
C11E 0.059(8) 0.063(8) 0.046(6) -0.019(6) 0.006(6) -0.020(7)
C12E 0.064(8) 0.040(6) 0.041(6) 0.003(5) 0.007(6) -0.004(6)
Cl1F 0.0425(17) 0.0275(15) 0.089(2) -0.0023(15) 0.0290(16) 0.0034(12)
N1F 0.032(4) 0.026(4) 0.027(5) 0.005(3) -0.002(4) 0.006(3)
Pt1F 0.0326(2) 0.01835(19) 0.01974(19) 0.00020(15) 0.00420(16) -0.00021(16)
F1F 0.050(4) 0.045(4) 0.100(6) 0.008(4) -0.013(4) -0.014(3)
C1F 0.041(5) 0.019(4) 0.021(5) 0.008(4) -0.002(4) 0.000(3)
C2F 0.031(5) 0.027(5) 0.049(7) 0.006(5) -0.004(5) 0.000(4)
N2F 0.057(5) 0.026(4) 0.028(4) 0.001(4) 0.000(4) -0.009(4)
C3F 0.047(6) 0.034(6) 0.045(7) 0.011(5) -0.018(5) -0.007(4)
C4F 0.061(6) 0.034(6) 0.041(7) -0.005(5) -0.013(6) -0.003(5)
C5F 0.058(6) 0.034(6) 0.040(7) -0.007(5) -0.008(6) -0.003(5)
C6F 0.040(5) 0.029(5) 0.023(5) -0.001(4) -0.005(4) 0.007(4)
C7F 0.041(5) 0.024(5) 0.040(6) 0.000(5) 0.001(5) 0.010(4)
C8F 0.031(5) 0.044(6) 0.062(8) 0.011(5) -0.013(6) 0.002(5)
C9F 0.031(6) 0.070(8) 0.078(10) -0.010(7) -0.006(6) -0.012(5)
C10F 0.053(6) 0.046(6) 0.083(10) 0.010(7) -0.024(6) -0.020(5)
C11F 0.149(14) 0.069(10) 0.038(6) -0.023(6) 0.019(8) -0.064(10)
C12F 0.053(7) 0.026(5) 0.068(8) 0.009(5) -0.012(6) -0.010(5)
N1G 0.013(4) 0.064(6) 0.022(4) -0.001(4) 0.005(3) -0.002(4)
C1G 0.019(4) 0.024(5) 0.013(4) 0.004(3) 0.002(3) -0.002(4)
Pt1G 0.01321(17) 0.0295(2) 0.01554(18) 0.00344(15) 0.00100(13) -0.00419(15)
Cl1G 0.0187(12) 0.0315(13) 0.0273(13) -0.0039(10) 0.0022(9) 0.0013(10)
F1G 0.020(3) 0.067(5) 0.055(4) -0.027(3) -0.002(3) -0.012(3)
C2G 0.016(4) 0.036(6) 0.032(6) -0.009(4) 0.001(4) 0.004(4)
N2G 0.022(4) 0.036(4) 0.023(4) 0.006(3) 0.000(3) -0.012(3)
C3G 0.016(4) 0.040(6) 0.037(6) -0.007(4) 0.000(4) -0.007(4)
C4G 0.028(5) 0.030(6) 0.032(6) -0.005(4) 0.000(4) -0.002(4)
C5G 0.033(5) 0.033(6) 0.029(6) -0.005(4) 0.003(4) 0.007(4)
C6G 0.021(4) 0.030(5) 0.020(5) 0.000(4) 0.004(4) 0.000(4)
C7G 0.021(4) 0.055(7) 0.024(5) -0.004(4) 0.001(4) 0.010(4)
C8G 0.014(5) 0.125(12) 0.028(6) -0.009(6) 0.008(4) -0.013(6)
C9G 0.018(5) 0.102(9) 0.032(6) -0.005(6) 0.000(4) -0.007(5)
C10G 0.024(5) 0.082(8) 0.027(6) 0.010(5) -0.002(4) -0.025(5)
C11G 0.023(5) 0.046(6) 0.015(4) 0.003(4) -0.002(4) -0.006(5)
C12G 0.062(7) 0.032(5) 0.049(7) 0.008(5) -0.027(6) -0.014(5)
Pt1H 0.02415(19) 0.01731(18) 0.01815(18) -0.00039(14) -0.00095(14) 0.00003(15)
Cl1H 0.0295(13) 0.0258(13) 0.0285(13) -0.0090(10) 0.0018(10) 0.0033(10)
F1H 0.042(3) 0.037(4) 0.052(4) -0.009(3) -0.006(3) -0.017(3)
N1H 0.023(4) 0.032(5) 0.030(5) 0.006(3) 0.004(3) 0.009(3)
C1H 0.027(4) 0.014(4) 0.021(5) 0.002(3) -0.004(4) 0.003(3)
N2H 0.035(4) 0.023(4) 0.022(4) 0.007(3) -0.010(3) -0.009(3)
C2H 0.026(4) 0.017(5) 0.028(5) -0.004(4) -0.002(4) 0.001(4)
C3H 0.043(5) 0.023(5) 0.027(5) -0.003(4) 0.001(4) -0.007(4)
C4H 0.055(6) 0.027(6) 0.026(6) -0.009(4) -0.005(5) -0.002(5)
C5H 0.055(6) 0.028(6) 0.027(6) -0.006(4) 0.000(5) 0.016(5)
C6H 0.038(5) 0.024(5) 0.024(5) -0.003(4) 0.004(4) 0.007(4)
C7H 0.031(5) 0.033(6) 0.033(6) -0.001(4) 0.011(4) 0.012(4)
C8H 0.027(5) 0.059(7) 0.032(6) 0.006(5) 0.005(4) 0.004(5)
C9H 0.028(6) 0.059(7) 0.033(6) 0.017(5) -0.007(4) -0.009(5)
C10H 0.029(5) 0.038(6) 0.039(6) 0.002(5) -0.015(4) -0.010(4)
C11H 0.052(7) 0.029(6) 0.024(5) 0.001(4) -0.006(4) -0.006(5)
C12H 0.058(7) 0.017(5) 0.038(6) 0.007(4) -0.013(5) -0.007(5)

loop_
_atom_type_symbol
_atom_type_description
_atom_type_scat_dispersion_real
_atom_type_scat_dispersion_imag
_atom_type_scat_source
C C 0.0033 0.0016 'International Tables Vol C Tables 4.2.6.8 and 6.1.1.4'
H H 0.0000 0.0000 'International Tables Vol C Tables 4.2.6.8 and 6.1.1.4'
N N 0.0061 0.0033 'International Tables Vol C Tables 4.2.6.8 and 6.1.1.4'
F F 0.0171 0.0103 'International Tables Vol C Tables 4.2.6.8 and 6.1.1.4'
Cl Cl 0.1484 0.1585 'International Tables Vol C Tables 4.2.6.8 and 6.1.1.4'
Pt Pt -1.7033 8.3905 'International Tables Vol C Tables 4.2.6.8 and 6.1.1.4'

loop_
_geom_angle_atom_site_label_1
_geom_angle_atom_site_label_2
_geom_angle_atom_site_label_3
_geom_angle
N1A Pt1A C1A 80.3(4)
N1A Pt1A N2A 97.2(4)
C1A Pt1A N2A 177.3(4)
N1A Pt1A Cl1A 172.6(3)
C1A Pt1A Cl1A 93.1(3)
N2A Pt1A Cl1A 89.5(3)
C7A N1A C8A 119.8(10)
C7A N1A Pt1A 115.5(8)
C8A N1A Pt1A 124.7(9)
C6A C1A C2A 115.9(11)
C6A C1A Pt1A 113.7(9)
C2A C1A Pt1A 130.3(8)
C3A C2A C1A 121.5(13)
C12A N2A C11A 107.3(9)
C12A N2A C10A 104.8(9)
C11A N2A C10A 109.5(9)
C12A N2A Pt1A 111.0(6)
C11A N2A Pt1A 110.2(6)
C10A N2A Pt1A 113.8(8)
C4A C3A C2A 123.5(14)
C4A C3A F1A 116.5(12)
C2A C3A F1A 119.9(13)
C3A C4A C5A 118.7(12)
C4A C5A C6A 118.2(12)
C1A C6A C5A 122.0(13)
C1A C6A C7A 113.2(11)
C5A C6A C7A 124.7(12)
N1A C7A C6A 117.2(10)
N1A C8A C9A 112.8(10)
C10A C9A C8A 115.1(12)
C9A C10A N2A 113.5(11)
N1B Pt1B C1B 80.5(4)
N1B Pt1B N2B 96.5(3)
C1B Pt1B N2B 176.7(3)
N1B Pt1B Cl1B 173.1(2)
C1B Pt1B Cl1B 93.3(3)
N2B Pt1B Cl1B 89.6(2)
C7B N1B C8B 117.2(8)
C7B N1B Pt1B 116.8(7)
C8B N1B Pt1B 126.0(7)
C2B C1B C6B 117.6(9)
C2B C1B Pt1B 128.6(7)
C6B C1B Pt1B 113.8(7)
C12B N2B C10B 106.4(7)
C12B N2B C11B 108.2(8)
C10B N2B C11B 109.2(7)
C12B N2B Pt1B 110.7(6)
C10B N2B Pt1B 113.7(6)
C11B N2B Pt1B 108.5(5)
C3B C2B C1B 118.7(9)
C2B C3B F1B 118.8(9)
C2B C3B C4B 125.0(10)
F1B C3B C4B 116.2(9)
C5B C4B C3B 116.2(10)
C6B C5B C4B 120.6(11)
C5B C6B C1B 121.9(10)
C5B C6B C7B 125.2(10)
C1B C6B C7B 112.9(9)
N1B C7B C6B 115.9(9)
N1B C8B C9B 110.8(8)
C10B C9B C8B 113.1(9)
N2B C10B C9B 114.4(8)
C1C Pt1C N1C 80.6(4)
C1C Pt1C N2C 176.1(4)
N1C Pt1C N2C 95.6(3)
C1C Pt1C Cl1C 93.4(3)
N1C Pt1C Cl1C 173.3(2)
N2C Pt1C Cl1C 90.4(3)
C7C N1C C8C 118.5(9)
C7C N1C Pt1C 115.3(7)
C8C N1C Pt1C 126.1(7)
C11C N2C C12C 108.0(9)
C11C N2C C10C 105.2(8)
C12C N2C C10C 110.2(9)
C11C N2C Pt1C 112.5(7)
C12C N2C Pt1C 107.0(6)
C10C N2C Pt1C 113.8(7)
C2C C1C C6C 116.6(9)
C2C C1C Pt1C 129.9(7)
C6C C1C Pt1C 113.5(7)
C3C C2C C1C 119.3(10)
F1C C3C C4C 116.9(10)
F1C C3C C2C 118.4(10)
C4C C3C C2C 124.7(11)
C3C C4C C5C 116.9(10)
C4C C5C C6C 120.2(10)
C5C C6C C1C 122.3(9)
C5C C6C C7C 124.4(9)
C1C C6C C7C 113.2(9)
N1C C7C C6C 117.3(9)
N1C C8C C9C 114.1(9)
C10C C9C C8C 115.0(10)
C9C C10C N2C 116.1(9)
C1D Pt1D N1D 80.6(4)
C1D Pt1D N2D 176.8(4)
N1D Pt1D N2D 96.3(4)
C1D Pt1D Cl1D 93.4(3)
N1D Pt1D Cl1D 173.5(3)
N2D Pt1D Cl1D 89.7(2)
C7D N1D C8D 118.8(10)
C7D N1D Pt1D 115.4(8)
C8D N1D Pt1D 125.7(8)
C2D C1D C6D 115.7(10)
C2D C1D Pt1D 130.6(8)
C6D C1D Pt1D 113.7(8)
C3D C2D C1D 119.1(11)
C12D N2D C11D 108.7(9)
C12D N2D C10D 107.6(9)
C11D N2D C10D 106.5(8)
C12D N2D Pt1D 109.3(6)
C11D N2D Pt1D 111.3(6)
C10D N2D Pt1D 113.3(7)
C4D C3D F1D 117.3(11)
C4D C3D C2D 125.5(13)
F1D C3D C2D 117.2(12)
C3D C4D C5D 117.0(13)
C4D C5D C6D 120.7(14)
C5D C6D C1D 121.8(13)
C5D C6D C7D 125.1(13)
C1D C6D C7D 113.0(11)
N1D C7D C6D 117.3(11)
N1D C8D C9D 113.6(10)
C10D C9D C8D 112.7(10)
N2D C10D C9D 115.4(9)
C1E Pt1E N1E 80.5(4)
C1E Pt1E N2E 175.9(4)
N1E Pt1E N2E 96.4(4)
C1E Pt1E Cl1E 94.4(3)
N1E Pt1E Cl1E 174.2(3)
N2E Pt1E Cl1E 88.9(3)
C2E C1E C6E 117.9(10)
C2E C1E Pt1E 129.2(8)
C6E C1E Pt1E 112.8(8)
C7E N1E C8E 116.7(11)
C7E N1E Pt1E 116.6(8)
C8E N1E Pt1E 126.8(9)
C11E N2E C12E 109.8(10)
C11E N2E C10E 109.5(10)
C12E N2E C10E 105.8(10)
C11E N2E Pt1E 111.0(7)
C12E N2E Pt1E 109.3(7)
C10E N2E Pt1E 111.3(8)
C3E C2E C1E 118.6(10)
F1E C3E C4E 118.6(10)
F1E C3E C2E 117.7(10)
C4E C3E C2E 123.7(11)
C5E C4E C3E 117.1(11)
C4E C5E C6E 121.2(11)
C5E C6E C1E 121.4(11)
C5E C6E C7E 125.0(11)
C1E C6E C7E 113.6(11)
N1E C7E C6E 116.6(11)
N1E C8E C9E 110.1(11)
C10E C9E C8E 115.9(15)
C9E C10E N2E 116.8(13)
C7F N1F C8F 117.1(9)
C7F N1F Pt1F 115.4(7)
C8F N1F Pt1F 127.5(7)
C1F Pt1F N1F 80.6(4)
C1F Pt1F N2F 175.6(4)
N1F Pt1F N2F 95.1(3)
C1F Pt1F Cl1F 94.0(3)
N1F Pt1F Cl1F 174.4(2)
N2F Pt1F Cl1F 90.4(3)
C6F C1F C2F 114.6(9)
C6F C1F Pt1F 114.5(7)
C2F C1F Pt1F 130.8(8)
C3F C2F C1F 119.9(10)
C12F N2F C11F 108.7(10)
C12F N2F C10F 106.0(9)
C11F N2F C10F 109.5(11)
C12F N2F Pt1F 111.9(7)
C11F N2F Pt1F 107.3(7)
C10F N2F Pt1F 113.4(7)
C4F C3F C2F 125.1(11)
C4F C3F F1F 115.8(10)
C2F C3F F1F 119.1(11)
C3F C4F C5F 117.1(11)
C4F C5F C6F 118.6(11)
C5F C6F C1F 124.8(10)
C5F C6F C7F 122.5(10)
C1F C6F C7F 112.7(9)
N1F C7F C6F 116.8(9)
C9F C8F N1F 114.2(10)
C10F C9F C8F 119.7(12)
C9F C10F N2F 120.0(11)
C7G N1G C8G 118.3(9)
C7G N1G Pt1G 115.4(6)
C8G N1G Pt1G 126.2(7)
C2G C1G C6G 117.7(8)
C2G C1G Pt1G 129.8(7)
C6G C1G Pt1G 112.5(6)
N1G Pt1G C1G 81.0(3)
N1G Pt1G N2G 95.8(3)
C1G Pt1G N2G 176.8(3)
N1G Pt1G Cl1G 173.5(3)
C1G Pt1G Cl1G 93.4(3)
N2G Pt1G Cl1G 89.7(2)
C3G C2G C1G 118.1(9)
C10G N2G C12G 107.1(9)
C10G N2G C11G 108.9(8)
C12G N2G C11G 107.8(8)
C10G N2G Pt1G 113.7(6)
C12G N2G Pt1G 111.7(6)
C11G N2G Pt1G 107.5(6)
F1G C3G C4G 117.0(9)
F1G C3G C2G 117.6(9)
C4G C3G C2G 125.3(9)
C3G C4G C5G 116.5(9)
C6G C5G C4G 121.1(9)
C5G C6G C1G 121.4(9)
C5G C6G C7G 125.0(9)
C1G C6G C7G 113.6(8)
N1G C7G C6G 117.4(9)
N1G C8G C9G 113.0(8)
C10G C9G C8G 112.8(11)
N2G C10G C9G 114.5(9)
C1H Pt1H N1H 80.5(4)
C1H Pt1H N2H 176.2(4)
N1H Pt1H N2H 96.0(3)
C1H Pt1H Cl1H 93.6(3)
N1H Pt1H Cl1H 173.3(2)
N2H Pt1H Cl1H 89.8(2)
C7H N1H C8H 119.2(9)
C7H N1H Pt1H 114.9(7)
C8H N1H Pt1H 126.0(7)
C2H C1H C6H 118.0(8)
C2H C1H Pt1H 128.9(7)
C6H C1H Pt1H 113.1(7)
C11H N2H C12H 107.3(8)
C11H N2H C10H 106.8(8)
C12H N2H C10H 109.7(8)
C11H N2H Pt1H 112.2(6)
C12H N2H Pt1H 107.8(6)
C10H N2H Pt1H 112.9(6)
C3H C2H C1H 118.1(9)
C4H C3H F1H 117.3(9)
C4H C3H C2H 124.2(10)
F1H C3H C2H 118.4(9)
C3H C4H C5H 118.6(10)
C6H C5H C4H 119.2(10)
C5H C6H C7H 124.6(9)
C5H C6H C1H 121.8(10)
C7H C6H C1H 113.5(9)
N1H C7H C6H 117.8(9)
N1H C8H C9H 113.5(9)
C8H C9H C10H 113.1(9)
N2H C10H C9H 115.5(8)

loop_
_geom_bond_atom_site_label_1
_geom_bond_atom_site_label_2
_geom_bond_distance
Pt1A N1A 1.986(9)
Pt1A C1A 1.998(10)
Pt1A N2A 2.174(8)
Pt1A Cl1A 2.297(3)
F1A C3A 1.361(16)
N1A C7A 1.293(15)
N1A C8A 1.467(15)
C1A C6A 1.383(15)
C1A C2A 1.394(15)
C2A C3A 1.353(16)
N2A C12A 1.477(14)
N2A C11A 1.478(13)
N2A C10A 1.483(15)
C3A C4A 1.34(2)
C4A C5A 1.39(2)
C5A C6A 1.428(17)
C6A C7A 1.430(18)
C8A C9A 1.53(2)
C9A C10A 1.45(2)
Pt1B N1B 1.992(7)
Pt1B C1B 1.992(9)
Pt1B N2B 2.175(8)
Pt1B Cl1B 2.306(2)
F1B C3B 1.367(11)
N1B C7B 1.288(13)
N1B C8B 1.480(12)
C1B C2B 1.392(13)
C1B C6B 1.404(13)
N2B C12B 1.479(12)
N2B C10B 1.495(11)
N2B C11B 1.497(11)
C2B C3B 1.362(13)
C3B C4B 1.385(15)
C4B C5B 1.381(16)
C5B C6B 1.381(15)
C6B C7B 1.460(15)
C8B C9B 1.512(15)
C9B C10B 1.498(14)
Pt1C C1C 1.984(9)
Pt1C N1C 2.005(8)
Pt1C N2C 2.173(8)
Pt1C Cl1C 2.310(3)
F1C C3C 1.357(13)
N1C C7C 1.282(12)
N1C C8C 1.475(13)
N2C C11C 1.464(14)
N2C C12C 1.469(13)
N2C C10C 1.493(14)
C1C C2C 1.391(14)
C1C C6C 1.403(13)
C2C C3C 1.372(15)
C3C C4C 1.364(16)
C4C C5C 1.375(16)
C5C C6C 1.389(14)
C6C C7C 1.432(14)
C8C C9C 1.488(16)
C9C C10C 1.480(17)
Pt1D C1D 1.976(10)
Pt1D N1D 2.007(8)
Pt1D N2D 2.175(8)
Pt1D Cl1D 2.310(3)
F1D C3D 1.370(15)
N1D C7D 1.284(16)
N1D C8D 1.478(14)
C1D C2D 1.396(15)
C1D C6D 1.412(16)
C2D C3D 1.375(15)
N2D C12D 1.479(12)
N2D C11D 1.485(13)
N2D C10D 1.487(14)
C3D C4D 1.344(19)
C4D C5D 1.35(2)
C5D C6D 1.400(19)
C6D C7D 1.431(19)
C8D C9D 1.513(19)
C9D C10D 1.497(18)
Pt1E C1E 1.993(10)
Pt1E N1E 1.999(9)
Pt1E N2E 2.189(9)
Pt1E Cl1E 2.312(3)
C1E C2E 1.403(14)
C1E C6E 1.406(15)
F1E C3E 1.354(12)
N1E C7E 1.267(15)
N1E C8E 1.485(15)
N2E C11E 1.459(14)
N2E C12E 1.461(14)
N2E C10E 1.508(15)
C2E C3E 1.395(15)
C3E C4E 1.387(16)
C4E C5E 1.378(17)
C5E C6E 1.392(17)
C6E C7E 1.445(17)
C8E C9E 1.53(2)
C9E C10E 1.39(2)
Cl1F Pt1F 2.301(3)
N1F C7F 1.293(13)
N1F C8F 1.464(13)
N1F Pt1F 2.005(8)
Pt1F C1F 1.979(10)
Pt1F N2F 2.175(8)
F1F C3F 1.365(13)
C1F C6F 1.393(14)
C1F C2F 1.402(14)
C2F C3F 1.365(15)
N2F C12F 1.443(13)
N2F C11F 1.472(15)
N2F C10F 1.506(16)
C3F C4F 1.361(16)
C4F C5F 1.378(16)
C5F C6F 1.392(15)
C6F C7F 1.453(15)
C8F C9F 1.438(17)
C9F C10F 1.433(18)
N1G C7G 1.291(13)
N1G C8G 1.453(12)
N1G Pt1G 2.003(8)
C1G C2G 1.390(12)
C1G C6G 1.417(13)
C1G Pt1G 2.005(9)
Pt1G N2G 2.194(8)
Pt1G Cl1G 2.297(2)
F1G C3G 1.362(10)
C2G C3G 1.383(13)
N2G C10G 1.470(13)
N2G C12G 1.478(14)
N2G C11G 1.491(11)
C3G C4G 1.362(14)
C4G C5G 1.380(14)
C5G C6G 1.374(13)
C6G C7G 1.439(13)
C8G C9G 1.523(15)
C9G C10G 1.503(17)
Pt1H C1H 1.983(9)
Pt1H N1H 2.016(8)
Pt1H N2H 2.178(8)
Pt1H Cl1H 2.311(2)
F1H C3H 1.366(12)
N1H C7H 1.287(13)
N1H C8H 1.469(13)
C1H C2H 1.402(13)
C1H C6H 1.416(13)
N2H C11H 1.483(12)
N2H C12H 1.485(12)
N2H C10H 1.492(13)
C2H C3H 1.386(13)
C3H C4H 1.354(14)
C4H C5H 1.396(15)
C5H C6H 1.386(14)
C6H C7H 1.414(14)
C8H C9H 1.479(16)
C9H C10H 1.527(15)
